data_4088576
loop_
_publ_author_name
'Mart\'inez, Javier'
'Otero, Antonio'
'Lara-S\'anchez, Agust\'in'
'Castro-Osma, Jos\'e Antonio'
'Fern\'andez-Baeza, Juan'
'S\'anchez-Barba, Luis F.'
'Rodr\'iguez, Ana M.'

_publ_section_title
;
 Heteroscorpionate Rare-Earth Catalysts for the
 Hydroalkoxylation/Cyclization of Alkynyl Alcohols
;
_journal_issue 11
_journal_name_full Organometallics
_journal_page_first 1802
_journal_paper_doi 10.1021/acs.organomet.6b00203
_journal_volume 35
_journal_year 2016
_chemical_formula_moiety 'C28 H61 Lu N6 O2 Si4, 0.25(C7 H8)'
_chemical_formula_sum 'C29.75 H63 Lu N6 O2 Si4'
_chemical_formula_weight 824.19
_space_group_crystal_system monoclinic
_space_group_IT_number 14
_space_group_name_Hall '-P 2yn'
_space_group_name_H-M_alt 'P 1 21/n 1'
_atom_sites_solution_hydrogens mixed
_audit_creation_method SHELXL-2013
_cell_angle_alpha 90
_cell_angle_beta 93.755(2)
_cell_angle_gamma 90
_cell_formula_units_Z 4
_cell_length_a 10.8079(10)
_cell_length_b 19.6007(17)
_cell_length_c 20.0931(18)
_cell_measurement_reflns_used 4443
_cell_measurement_temperature 230(2)
_cell_measurement_theta_max 24.189
_cell_measurement_theta_min 2.808
_cell_volume 4247.4(7)
_computing_structure_refinement 'SHELXL-2013 (Sheldrick, 2013)'
_diffrn_ambient_temperature 230(2)
_diffrn_measured_fraction_theta_full 0.998
_diffrn_measured_fraction_theta_max 0.953
_diffrn_measurement_device_type 'CCD area detector, X8APEX2'
_diffrn_measurement_method 'omega and phi scans'
_diffrn_radiation_type MoK\a
_diffrn_radiation_wavelength 0.71073
_diffrn_reflns_av_R_equivalents 0.0587
_diffrn_reflns_av_unetI/netI 0.0685
_diffrn_reflns_Laue_measured_fraction_full 0.998
_diffrn_reflns_Laue_measured_fraction_max 0.953
_diffrn_reflns_limit_h_max 15
_diffrn_reflns_limit_h_min -15
_diffrn_reflns_limit_k_max 27
_diffrn_reflns_limit_k_min -27
_diffrn_reflns_limit_l_max 27
_diffrn_reflns_limit_l_min -26
_diffrn_reflns_number 38348
_diffrn_reflns_point_group_measured_fraction_full 0.998
_diffrn_reflns_point_group_measured_fraction_max 0.953
_diffrn_reflns_theta_full 25.242
_diffrn_reflns_theta_max 30.416
_diffrn_reflns_theta_min 2.808
_exptl_absorpt_coefficient_mu 2.468
_exptl_absorpt_correction_T_max 0.746
_exptl_absorpt_correction_T_min 0.587
_exptl_absorpt_correction_type multi-scan
_exptl_absorpt_process_details SADABS
_exptl_crystal_colour colourless
_exptl_crystal_density_diffrn 1.289
_exptl_crystal_description block
_exptl_crystal_F_000 1706
_exptl_crystal_size_max 0.390
_exptl_crystal_size_mid 0.350
_exptl_crystal_size_min 0.260
_refine_diff_density_max 1.335
_refine_diff_density_min -0.704
_refine_diff_density_rms 0.117
_refine_ls_extinction_method none
_refine_ls_goodness_of_fit_ref 0.934
_refine_ls_hydrogen_treatment mixed
_refine_ls_matrix_type full
_refine_ls_number_parameters 419
_refine_ls_number_reflns 12255
_refine_ls_number_restraints 10
_refine_ls_restrained_S_all 0.938
_refine_ls_R_factor_all 0.0777
_refine_ls_R_factor_gt 0.0474
_refine_ls_shift/su_max 0.009
_refine_ls_shift/su_mean 0.000
_refine_ls_structure_factor_coef Fsqd
_refine_ls_weighting_details 'w=1/[\s^2^(Fo^2^)+(0.0735P)^2^] where P=(Fo^2^+2Fc^2^)/3'
_refine_ls_weighting_scheme calc
_refine_ls_wR_factor_gt 0.1180
_refine_ls_wR_factor_ref 0.1327
_reflns_Friedel_coverage 0.000
_reflns_number_gt 8468
_reflns_number_total 12255
_reflns_threshold_expression 'I > 2\s(I)'
_cod_data_source_file om6b00203_si_002.cif
_cod_data_source_block 2b
_cod_original_sg_symbol_H-M 'P 21/n'
_cod_database_code 4088576
_shelx_space_group_comment
;
The symmetry employed for this shelxl refinement is uniquely defined
by the following loop, which should always be used as a source of
symmetry information in preference to the above space-group names.
They are only intended as comments.
;
_shelx_estimated_absorpt_t_min 0.446
_shelx_estimated_absorpt_t_max 0.566
_shelxl_version_number 2013-4

loop_
_space_group_symop_operation_xyz
'x, y, z'
'-x+1/2, y+1/2, -z+1/2'
'-x, -y, -z'
'x-1/2, -y-1/2, z-1/2'

loop_
_atom_site_label
_atom_site_type_symbol
_atom_site_fract_x
_atom_site_fract_y
_atom_site_fract_z
_atom_site_U_iso_or_equiv
_atom_site_adp_type
_atom_site_occupancy
_atom_site_site_symmetry_order
_atom_site_calc_flag
_atom_site_refinement_flags_posn
_atom_site_refinement_flags_adp
_atom_site_refinement_flags_occupancy
Lu1 Lu 0.89196(2) 0.07770(2) 0.73664(2) 0.03351(7) Uani 1 1 d . . .
N1 N 0.9653(4) -0.02276(18) 0.80754(19) 0.0392(8) Uani 1 1 d . . .
N2 N 1.0546(4) -0.06362(18) 0.78324(19) 0.0376(8) Uani 1 1 d . . .
N3 N 0.8729(3) -0.02817(19) 0.66325(19) 0.0390(8) Uani 1 1 d . . .
N4 N 0.9663(4) -0.07578(17) 0.6721(2) 0.0390(8) Uani 1 1 d . . .
N5 N 0.9629(4) 0.14398(19) 0.8224(2) 0.0443(9) Uani 1 1 d . . .
N6 N 0.7951(4) 0.1509(2) 0.6638(2) 0.0498(10) Uani 1 1 d . . .
O1 O 1.0652(3) 0.06190(15) 0.70280(17) 0.0401(7) Uani 1 1 d . . .
O2 O 0.7073(3) 0.03645(16) 0.78021(16) 0.0432(7) Uani 1 1 d . . .
Si1 Si 1.11598(15) 0.13711(8) 0.84679(8) 0.0538(4) Uani 1 1 d D . .
Si2 Si 0.87806(15) 0.21116(7) 0.84737(7) 0.0491(3) Uani 1 1 d D . .
Si3 Si 0.89531(18) 0.20703(8) 0.63174(8) 0.0622(4) Uani 1 1 d D . .
Si4 Si 0.64102(17) 0.15803(9) 0.64482(9) 0.0638(4) Uani 1 1 d D . .
C1 C 1.1091(5) -0.1032(3) 0.8317(2) 0.0448(11) Uani 1 1 d . . .
C2 C 1.0535(5) -0.0872(3) 0.8888(3) 0.0506(13) Uani 1 1 d . . .
H2 H 1.0715 -0.1060 0.9308 0.061 Uiso 1 1 calc R U .
C3 C 0.9657(5) -0.0381(3) 0.8723(2) 0.0435(11) Uani 1 1 d . . .
C4 C 1.2111(5) -0.1529(3) 0.8187(3) 0.0636(16) Uani 1 1 d . . .
H4A H 1.1794 -0.1876 0.7885 0.095 Uiso 1 1 calc R U .
H4B H 1.2413 -0.1735 0.8599 0.095 Uiso 1 1 calc R U .
H4C H 1.2776 -0.1291 0.7993 0.095 Uiso 1 1 calc R U .
C5 C 0.8830(6) -0.0033(3) 0.9167(3) 0.0620(15) Uani 1 1 d . . .
H5A H 0.8724 0.0433 0.9031 0.093 Uiso 1 1 calc R U .
H5B H 0.9188 -0.0049 0.9617 0.093 Uiso 1 1 calc R U .
H5C H 0.8039 -0.0258 0.9144 0.093 Uiso 1 1 calc R U .
C6 C 0.9437(5) -0.1320(2) 0.6340(3) 0.0472(12) Uani 1 1 d . . .
C7 C 0.8369(5) -0.1199(3) 0.5983(3) 0.0519(13) Uani 1 1 d . . .
H7 H 0.7983 -0.1489 0.5667 0.062 Uiso 1 1 calc R U .
C8 C 0.7940(5) -0.0564(3) 0.6168(2) 0.0425(11) Uani 1 1 d . . .
C9 C 1.0258(6) -0.1931(3) 0.6357(3) 0.0615(15) Uani 1 1 d . . .
H9A H 1.1010 -0.1823 0.6151 0.092 Uiso 1 1 calc R U .
H9B H 0.9842 -0.2298 0.6118 0.092 Uiso 1 1 calc R U .
H9C H 1.0450 -0.2065 0.6811 0.092 Uiso 1 1 calc R U .
C10 C 0.6807(5) -0.0206(3) 0.5907(3) 0.0622(15) Uani 1 1 d . . .
H10A H 0.6418 0.0008 0.6269 0.093 Uiso 1 1 calc R U .
H10B H 0.6245 -0.0528 0.5691 0.093 Uiso 1 1 calc R U .
H10C H 0.7023 0.0135 0.5592 0.093 Uiso 1 1 calc R U .
C11 C 1.0795(4) -0.0603(2) 0.7134(2) 0.0391(10) Uani 1 1 d . . .
H11 H 1.1387 -0.0968 0.7055 0.047 Uiso 1 1 calc R U .
C12 C 1.1430(4) 0.0076(2) 0.6961(2) 0.0413(10) Uani 1 1 d . . .
H12 H 1.2111 0.0138 0.7302 0.050 Uiso 1 1 calc R U .
C13 C 1.2037(5) 0.0084(3) 0.6280(3) 0.0513(13) Uani 1 1 d . . .
C14 C 1.2998(6) -0.0480(4) 0.6236(3) 0.0731(18) Uani 1 1 d . . .
H14A H 1.2588 -0.0914 0.6209 0.110 Uiso 1 1 calc R U .
H14B H 1.3562 -0.0467 0.6625 0.110 Uiso 1 1 calc R U .
H14C H 1.3449 -0.0412 0.5845 0.110 Uiso 1 1 calc R U .
C15 C 1.2682(6) 0.0770(3) 0.6224(3) 0.0658(17) Uani 1 1 d . . .
H15A H 1.3266 0.0832 0.6600 0.099 Uiso 1 1 calc R U .
H15B H 1.2076 0.1129 0.6216 0.099 Uiso 1 1 calc R U .
H15C H 1.3110 0.0783 0.5821 0.099 Uiso 1 1 calc R U .
C16 C 1.1081(5) 0.0017(3) 0.5694(3) 0.0581(14) Uani 1 1 d . . .
H16A H 1.1421 0.0191 0.5298 0.087 Uiso 1 1 calc R U .
H16B H 1.0352 0.0272 0.5784 0.087 Uiso 1 1 calc R U .
H16C H 1.0867 -0.0455 0.5630 0.087 Uiso 1 1 calc R U .
C17 C 1.2207(6) 0.1855(3) 0.7942(4) 0.080(2) Uani 1 1 d . . .
H17A H 1.2103 0.1696 0.7490 0.119 Uiso 1 1 calc R U .
H17B H 1.3052 0.1788 0.8107 0.119 Uiso 1 1 calc R U .
H17C H 1.2008 0.2332 0.7956 0.119 Uiso 1 1 calc R U .
C18 C 1.1510(7) 0.1675(4) 0.9346(4) 0.097(3) Uani 1 1 d . . .
H18A H 1.1115 0.2107 0.9406 0.145 Uiso 1 1 calc R U .
H18B H 1.2390 0.1723 0.9431 0.145 Uiso 1 1 calc R U .
H18C H 1.1203 0.1349 0.9652 0.145 Uiso 1 1 calc R U .
C19 C 0.8345(7) 0.2052(3) 0.9349(3) 0.0754(19) Uani 1 1 d . . .
H19A H 0.8189 0.1584 0.9457 0.113 Uiso 1 1 calc R U .
H19B H 0.7610 0.2317 0.9401 0.113 Uiso 1 1 calc R U .
H19C H 0.9009 0.2225 0.9642 0.113 Uiso 1 1 calc R U .
C20 C 0.9504(7) 0.2969(3) 0.8368(4) 0.080(2) Uani 1 1 d . . .
H20A H 1.0181 0.3027 0.8697 0.119 Uiso 1 1 calc R U .
H20B H 0.8896 0.3318 0.8422 0.119 Uiso 1 1 calc R U .
H20C H 0.9807 0.3001 0.7930 0.119 Uiso 1 1 calc R U .
C21 C 0.9310(8) 0.1890(4) 0.5443(3) 0.097(3) Uani 1 1 d . . .
H21A H 0.9480 0.1413 0.5395 0.146 Uiso 1 1 calc R U .
H21B H 1.0022 0.2150 0.5334 0.146 Uiso 1 1 calc R U .
H21C H 0.8613 0.2014 0.5147 0.146 Uiso 1 1 calc R U .
C22 C 0.8433(9) 0.2973(4) 0.6344(4) 0.108(3) Uani 1 1 d . . .
H22A H 0.7867 0.3064 0.5966 0.161 Uiso 1 1 calc R U .
H22B H 0.9139 0.3269 0.6332 0.161 Uiso 1 1 calc R U .
H22C H 0.8026 0.3051 0.6747 0.161 Uiso 1 1 calc R U .
C23 C 0.5921(7) 0.1641(4) 0.5550(4) 0.097(3) Uani 1 1 d . . .
H23A H 0.6464 0.1947 0.5336 0.146 Uiso 1 1 calc R U .
H23B H 0.5087 0.1811 0.5499 0.146 Uiso 1 1 calc R U .
H23C H 0.5959 0.1198 0.5350 0.146 Uiso 1 1 calc R U .
C24 C 0.5631(8) 0.2321(4) 0.6843(5) 0.114(3) Uani 1 1 d . . .
H24A H 0.5872 0.2333 0.7312 0.170 Uiso 1 1 calc R U .
H24B H 0.4747 0.2269 0.6781 0.170 Uiso 1 1 calc R U .
H24C H 0.5875 0.2738 0.6639 0.170 Uiso 1 1 calc R U .
C25 C 0.6617(5) -0.0328(3) 0.7768(3) 0.0588(14) Uani 1 1 d . . .
H25A H 0.7197 -0.0632 0.8009 0.071 Uiso 1 1 calc R U .
H25B H 0.6516 -0.0478 0.7308 0.071 Uiso 1 1 calc R U .
C26 C 0.5403(6) -0.0335(3) 0.8076(4) 0.0749(18) Uani 1 1 d . . .
H26A H 0.5496 -0.0489 0.8536 0.090 Uiso 1 1 calc R U .
H26B H 0.4815 -0.0630 0.7829 0.090 Uiso 1 1 calc R U .
C27 C 0.4988(5) 0.0404(4) 0.8037(3) 0.0693(17) Uani 1 1 d . . .
H27A H 0.4564 0.0504 0.7608 0.083 Uiso 1 1 calc R U .
H27B H 0.4443 0.0511 0.8387 0.083 Uiso 1 1 calc R U .
C28 C 0.6185(6) 0.0787(3) 0.8129(3) 0.0598(15) Uani 1 1 d . . .
H28A H 0.6115 0.1233 0.7923 0.072 Uiso 1 1 calc R U .
H28B H 0.6431 0.0842 0.8599 0.072 Uiso 1 1 calc R U .
C81 C 0.4028(11) 0.0365(7) 0.9772(7) 0.033(4) Uiso 0.25 1 d DG . P
H81 H 0.3218 0.0409 0.9590 0.039 Uiso 0.25 1 calc . U P
C82 C 0.4740(14) 0.0943(6) 0.9916(8) 0.067(6) Uiso 0.25 1 d G . P
H82 H 0.4408 0.1374 0.9831 0.081 Uiso 0.25 1 calc . U P
C83 C 0.5950(13) 0.0877(6) 1.0189(9) 0.074(9) Uiso 0.25 1 d G . P
H83 H 0.6427 0.1263 1.0285 0.089 Uiso 0.25 1 calc . U P
C84 C 0.6447(11) 0.0232(7) 1.0317(8) 0.049(5) Uiso 0.25 1 d G . P
H84 H 0.7257 0.0188 1.0499 0.059 Uiso 0.25 1 calc . U P
C85 C 0.5735(13) -0.0346(6) 1.0172(8) 0.047(6) Uiso 0.25 1 d DG . P
H85 H 0.6067 -0.0777 1.0258 0.057 Uiso 0.25 1 calc . U P
C86 C 0.4525(13) -0.0280(6) 0.9900(9) 0.073(7) Uiso 0.25 1 d DG . P
C87 C 0.372(2) -0.0758(10) 0.9719(12) 0.056(6) Uiso 0.25 1 d D . P
H87A H 0.3645 -0.0788 0.9241 0.084 Uiso 0.25 1 calc R U P
H87B H 0.2931 -0.0649 0.9882 0.084 Uiso 0.25 1 calc R U P
H87C H 0.4005 -0.1188 0.9901 0.084 Uiso 0.25 1 calc R U P
H1I H 1.154(5) 0.0684(17) 0.848(3) 0.058(16) Uiso 1 1 d D . .
H4I H 0.595(6) 0.096(2) 0.670(3) 0.09(2) Uiso 1 1 d D . .
H3I H 1.012(4) 0.214(3) 0.666(3) 0.081(19) Uiso 1 1 d D . .
H2I H 0.765(3) 0.213(2) 0.809(2) 0.044(13) Uiso 1 1 d D . .

loop_
_atom_site_aniso_label
_atom_site_aniso_U_11
_atom_site_aniso_U_22
_atom_site_aniso_U_33
_atom_site_aniso_U_23
_atom_site_aniso_U_13
_atom_site_aniso_U_12
Lu1 0.03607(11) 0.03079(10) 0.03382(11) 0.00106(7) 0.00343(7) -0.00085(8)
N1 0.041(2) 0.0366(19) 0.041(2) 0.0011(16) 0.0067(17) 0.0028(16)
N2 0.037(2) 0.0373(19) 0.038(2) -0.0021(15) 0.0024(17) 0.0050(16)
N3 0.0326(19) 0.041(2) 0.044(2) 0.0006(17) 0.0019(16) 0.0008(16)
N4 0.041(2) 0.0352(19) 0.041(2) -0.0005(16) 0.0007(17) 0.0031(16)
N5 0.054(2) 0.036(2) 0.042(2) -0.0047(16) 0.0019(19) 0.0007(18)
N6 0.063(3) 0.048(2) 0.039(2) 0.0084(18) 0.006(2) 0.011(2)
O1 0.0397(17) 0.0383(16) 0.0428(18) -0.0007(13) 0.0071(14) -0.0015(13)
O2 0.0384(17) 0.0447(18) 0.0475(19) 0.0034(15) 0.0105(15) -0.0029(15)
Si1 0.0550(9) 0.0441(8) 0.0604(9) -0.0094(7) -0.0113(7) -0.0012(7)
Si2 0.0618(9) 0.0368(7) 0.0491(8) -0.0048(6) 0.0067(7) 0.0020(6)
Si3 0.0875(12) 0.0459(8) 0.0546(9) 0.0111(7) 0.0154(9) -0.0007(8)
Si4 0.0663(10) 0.0673(10) 0.0573(10) 0.0179(8) -0.0003(8) 0.0210(9)
C1 0.046(3) 0.044(2) 0.043(3) 0.010(2) -0.007(2) 0.002(2)
C2 0.058(3) 0.054(3) 0.039(3) 0.012(2) -0.005(2) 0.004(2)
C3 0.047(3) 0.047(3) 0.036(2) 0.005(2) 0.004(2) -0.001(2)
C4 0.058(3) 0.063(4) 0.070(4) 0.011(3) 0.002(3) 0.019(3)
C5 0.074(4) 0.070(4) 0.043(3) 0.006(3) 0.010(3) 0.015(3)
C6 0.058(3) 0.038(2) 0.047(3) -0.008(2) 0.008(2) -0.005(2)
C7 0.060(3) 0.046(3) 0.049(3) -0.005(2) -0.001(3) -0.007(3)
C8 0.041(3) 0.043(2) 0.043(3) 0.000(2) 0.002(2) -0.009(2)
C9 0.082(4) 0.046(3) 0.056(3) -0.009(2) -0.003(3) 0.010(3)
C10 0.049(3) 0.076(4) 0.059(3) -0.002(3) -0.011(3) -0.005(3)
C11 0.041(2) 0.040(2) 0.037(2) -0.0029(18) 0.000(2) 0.0050(19)
C12 0.034(2) 0.045(3) 0.045(3) -0.003(2) 0.003(2) -0.001(2)
C13 0.038(3) 0.074(4) 0.043(3) 0.000(2) 0.006(2) -0.002(2)
C14 0.059(4) 0.091(5) 0.072(4) 0.000(4) 0.024(3) 0.021(4)
C15 0.055(3) 0.087(5) 0.056(4) 0.005(3) 0.010(3) -0.019(3)
C16 0.056(3) 0.080(4) 0.038(3) 0.000(3) 0.005(2) -0.012(3)
C17 0.058(4) 0.073(4) 0.108(6) -0.012(4) 0.007(4) -0.018(3)
C18 0.094(5) 0.103(6) 0.085(5) -0.027(4) -0.048(4) 0.027(5)
C19 0.108(5) 0.060(4) 0.061(4) -0.008(3) 0.025(4) 0.005(4)
C20 0.105(5) 0.042(3) 0.094(5) -0.002(3) 0.029(4) 0.005(3)
C21 0.129(7) 0.098(6) 0.069(5) 0.025(4) 0.043(5) 0.009(5)
C22 0.160(9) 0.061(4) 0.105(6) 0.002(4) 0.029(6) 0.006(5)
C23 0.094(5) 0.116(6) 0.078(5) 0.042(4) -0.025(4) -0.001(5)
C24 0.102(6) 0.107(6) 0.131(7) 0.006(6) 0.001(5) 0.055(5)
C25 0.056(3) 0.050(3) 0.073(4) -0.006(3) 0.021(3) -0.016(3)
C26 0.056(4) 0.078(4) 0.091(5) 0.015(4) 0.011(3) -0.018(3)
C27 0.043(3) 0.102(5) 0.065(4) 0.010(4) 0.015(3) 0.006(3)
C28 0.057(3) 0.061(4) 0.062(4) 0.004(3) 0.011(3) 0.010(3)

loop_
_atom_type_symbol
_atom_type_description
_atom_type_scat_dispersion_real
_atom_type_scat_dispersion_imag
_atom_type_scat_source
C C 0.0033 0.0016 'International Tables Vol C Tables 4.2.6.8 and 6.1.1.4'
H H 0.0000 0.0000 'International Tables Vol C Tables 4.2.6.8 and 6.1.1.4'
N N 0.0061 0.0033 'International Tables Vol C Tables 4.2.6.8 and 6.1.1.4'
O O 0.0106 0.0060 'International Tables Vol C Tables 4.2.6.8 and 6.1.1.4'
Si Si 0.0817 0.0704 'International Tables Vol C Tables 4.2.6.8 and 6.1.1.4'
Lu Lu -0.4720 5.8584 'International Tables Vol C Tables 4.2.6.8 and 6.1.1.4'

loop_
_geom_angle_atom_site_label_1
_geom_angle_atom_site_label_2
_geom_angle_atom_site_label_3
_geom_angle
_geom_angle_site_symmetry_1
_geom_angle_site_symmetry_3
O1 Lu1 N5 93.91(14) . .
O1 Lu1 N6 105.95(15) . .
N5 Lu1 N6 104.46(16) . .
O1 Lu1 O2 151.20(12) . .
N5 Lu1 O2 99.59(14) . .
N6 Lu1 O2 95.18(14) . .
O1 Lu1 N1 79.07(12) . .
N5 Lu1 N1 86.55(13) . .
N6 Lu1 N1 167.32(15) . .
O2 Lu1 N1 76.51(12) . .
O1 Lu1 N3 74.14(12) . .
N5 Lu1 N3 157.50(13) . .
N6 Lu1 N3 97.22(14) . .
O2 Lu1 N3 84.14(12) . .
N1 Lu1 N3 72.66(12) . .
O1 Lu1 Si3 81.73(10) . .
N5 Lu1 Si3 91.61(11) . .
N6 Lu1 Si3 28.51(12) . .
O2 Lu1 Si3 122.84(8) . .
N1 Lu1 Si3 160.54(9) . .
N3 Lu1 Si3 105.08(9) . .
O1 Lu1 Si1 68.87(10) . .
N5 Lu1 Si1 26.69(11) . .
N6 Lu1 Si1 119.20(12) . .
O2 Lu1 Si1 117.36(8) . .
N1 Lu1 Si1 73.41(9) . .
N3 Lu1 Si1 133.44(9) . .
Si3 Lu1 Si1 96.68(4) . .
C3 N1 N2 105.0(4) . .
C3 N1 Lu1 134.9(3) . .
N2 N1 Lu1 117.2(3) . .
C1 N2 N1 111.3(4) . .
C1 N2 C11 128.7(4) . .
N1 N2 C11 120.0(4) . .
C8 N3 N4 103.7(4) . .
C8 N3 Lu1 139.7(3) . .
N4 N3 Lu1 116.5(3) . .
C6 N4 N3 112.0(4) . .
C6 N4 C11 126.9(4) . .
N3 N4 C11 120.7(3) . .
Si2 N5 Si1 120.7(2) . .
Si2 N5 Lu1 120.7(2) . .
Si1 N5 Lu1 116.8(2) . .
Si4 N6 Si3 120.3(2) . .
Si4 N6 Lu1 127.4(2) . .
Si3 N6 Lu1 112.1(2) . .
C12 O1 Lu1 136.7(3) . .
C25 O2 C28 108.8(4) . .
C25 O2 Lu1 126.6(3) . .
C28 O2 Lu1 124.6(3) . .
N5 Si1 C17 114.4(3) . .
N5 Si1 C18 112.2(3) . .
C17 Si1 C18 106.3(4) . .
N5 Si1 Lu1 36.51(13) . .
C17 Si1 Lu1 103.9(2) . .
C18 Si1 Lu1 144.8(3) . .
N5 Si2 C19 114.0(3) . .
N5 Si2 C20 115.1(3) . .
C19 Si2 C20 107.4(3) . .
N6 Si3 C22 113.8(3) . .
N6 Si3 C21 114.3(3) . .
C22 Si3 C21 106.8(4) . .
N6 Si3 Lu1 39.35(14) . .
C22 Si3 Lu1 134.2(3) . .
C21 Si3 Lu1 118.0(2) . .
N6 Si4 C23 116.1(3) . .
N6 Si4 C24 115.5(3) . .
C23 Si4 C24 104.7(4) . .
N2 C1 C2 106.2(4) . .
N2 C1 C4 122.4(5) . .
C2 C1 C4 131.3(5) . .
C1 C2 C3 106.9(4) . .
N1 C3 C2 110.5(4) . .
N1 C3 C5 121.6(5) . .
C2 C3 C5 127.8(5) . .
C7 C6 N4 106.0(4) . .
C7 C6 C9 130.2(5) . .
N4 C6 C9 123.8(5) . .
C6 C7 C8 107.8(5) . .
N3 C8 C7 110.4(4) . .
N3 C8 C10 121.7(5) . .
C7 C8 C10 127.9(5) . .
N2 C11 N4 109.8(4) . .
N2 C11 C12 111.7(4) . .
N4 C11 C12 114.7(4) . .
O1 C12 C11 111.3(4) . .
O1 C12 C13 112.1(4) . .
C11 C12 C13 115.1(4) . .
C14 C13 C16 108.8(5) . .
C14 C13 C15 108.6(5) . .
C16 C13 C15 108.1(5) . .
C14 C13 C12 111.9(5) . .
C16 C13 C12 112.1(4) . .
C15 C13 C12 107.2(4) . .
O2 C25 C26 107.3(5) . .
C25 C26 C27 103.6(5) . .
C28 C27 C26 102.8(5) . .
O2 C28 C27 104.4(5) . .
C82 C81 C86 120.0 . .
C82 C81 C86 60.4(8) . 3_657
C86 C81 C86 59.6(8) . 3_657
C83 C82 C81 120.0 . .
C82 C83 C84 120.0 . .
C83 C84 C85 120.0 . .
C86 C85 C84 120.0 . .
C84 C86 C83 70.4(13) 3_657 3_657
C84 C86 C85 71.2(15) 3_657 3_657
C83 C86 C85 142(2) 3_657 3_657
C84 C86 C87 50.4(15) 3_657 .
C83 C86 C87 20.0(17) 3_657 .
C85 C86 C87 121.6(16) 3_657 .
C84 C86 C85 179(2) 3_657 .
C83 C86 C85 109.1(17) 3_657 .
C85 C86 C85 109.4(10) 3_657 .
C87 C86 C85 129.0(11) . .
C84 C86 C81 60.6(16) 3_657 .
C83 C86 C81 130.9(17) 3_657 .
C85 C86 C81 10.6(10) 3_657 .
C87 C86 C81 111.0(11) . .
C85 C86 C81 120.0 . .
C84 C86 C82 128.0(17) 3_657 3_657
C83 C86 C82 57.7(10) 3_657 3_657
C85 C86 C82 160.8(19) 3_657 3_657
C87 C86 C82 77.7(15) . 3_657
C85 C86 C82 51.4(13) . 3_657
C81 C86 C82 171.4(13) . 3_657
C84 C86 C86 130(2) 3_657 3_657
C83 C86 C86 160(2) 3_657 3_657
C85 C86 C86 58.5(9) 3_657 3_657
C87 C86 C86 179(2) . 3_657
C85 C86 C86 50.9(8) . 3_657
C81 C86 C86 69.1(9) . 3_657
C82 C86 C86 102.3(15) 3_657 3_657
C84 C86 C81 179(3) 3_657 3_657
C83 C86 C81 109(2) 3_657 3_657
C85 C86 C81 109.8(15) 3_657 3_657
C87 C86 C81 128.7(15) . 3_657
C85 C86 C81 0.4(9) . 3_657
C81 C86 C81 120.4(7) . 3_657
C82 C86 C81 51.0(12) 3_657 3_657
C86 C86 C81 51.3(7) 3_657 3_657

loop_
_geom_bond_atom_site_label_1
_geom_bond_atom_site_label_2
_geom_bond_distance
_geom_bond_site_symmetry_2
Lu1 O1 2.057(3) .
Lu1 N5 2.252(4) .
Lu1 N6 2.258(4) .
Lu1 O2 2.373(3) .
Lu1 N1 2.527(4) .
Lu1 N3 2.546(4) .
Lu1 Si3 3.2984(15) .
Lu1 Si1 3.3785(15) .
N1 C3 1.334(6) .
N1 N2 1.369(5) .
N2 C1 1.349(6) .
N2 C11 1.448(6) .
N3 C8 1.342(6) .
N3 N4 1.378(5) .
N4 C6 1.355(6) .
N4 C11 1.464(6) .
N5 Si2 1.699(4) .
N5 Si1 1.700(4) .
N6 Si4 1.689(5) .
N6 Si3 1.700(5) .
O1 C12 1.368(5) .
O2 C25 1.445(6) .
O2 C28 1.456(6) .
Si1 C17 1.859(7) .
Si1 C18 1.878(7) .
Si2 C19 1.854(6) .
Si2 C20 1.872(6) .
Si3 C22 1.858(7) .
Si3 C21 1.858(7) .
Si4 C23 1.851(7) .
Si4 C24 1.880(8) .
C1 C2 1.366(7) .
C1 C4 1.507(7) .
C2 C3 1.378(7) .
C3 C5 1.471(7) .
C6 C7 1.340(7) .
C6 C9 1.489(7) .
C7 C8 1.387(7) .
C8 C10 1.478(7) .
C11 C12 1.547(6) .
C12 C13 1.556(7) .
C13 C14 1.523(8) .
C13 C16 1.520(7) .
C13 C15 1.523(7) .
C25 C26 1.487(8) .
C26 C27 1.517(9) .
C27 C28 1.498(8) .
C81 C82 1.3900 .
C81 C86 1.3900 .
C81 C86 1.67(2) 3_657
C82 C83 1.3900 .
C83 C84 1.3900 .
C84 C85 1.3900 .
C85 C86 1.3900 .
C86 C84 1.11(3) 3_657
C86 C83 1.29(2) 3_657
C86 C85 1.26(2) 3_657
C86 C87 1.313(15) .
C86 C82 1.55(3) 3_657
C86 C86 1.54(2) 3_657
C86 C81 1.67(2) 3_657
